data_4100689
loop_
_publ_author_name
'Emmanuel Terazzi'
'Stephane Torelli'
'Jean-Pierre Rivera'
'Jean-Marc Benech'
'Gerald Bernardinelli'
'Cyril Bourgogne'
'Bertrand Donnio'
'Daniel Guillon'
'Daniel Imbert'
'Jean-Claude Bunzli'
'Andre Pinto'
'Damien Jeannerat'
'Claude Piguet'

_publ_section_title
;
Molecular Control of Macroscopic Cubic, Columnar and Lamellar
Organizations in Luminescent Lanthanide-containing Thermotropic
Liquid Crystals.
;
_journal_name_full 'Journal of the American Chemical Society'
_journal_paper_doi 10.1021/ja0446101
_journal_year 2005
_chemical_formula_moiety '(C37 H29 Eu N5 O4)2 ; (N O3)6 ; (C2 H3 N)3 ; (H2O)0.5'
_chemical_formula_sum 'C80 H68 Eu2 N19 O26.5'
_chemical_formula_weight 2023.6
_space_group_IT_number 33
_space_group_name_Hall 'P 2c -2n'
_space_group_name_H-M_alt 'P n a 21'
_symmetry_cell_setting orthorhombic
_symmetry_space_group_name_Hall 'P 2c -2n'
_symmetry_space_group_name_H-M 'P n a 21'
_cell_angle_alpha 90.00000
_cell_angle_beta 90.00000
_cell_angle_gamma 90.00000
_cell_formula_units_Z 4
_cell_length_a 19.2252(8)
_cell_length_b 13.8290(4)
_cell_length_c 33.1357(15)
_cell_measurement_temperature 200
_cell_volume 8809.6(6)
_exptl_crystal_density_diffrn 1.526
_cod_database_code 4100689

loop_
_symmetry_equiv_pos_as_xyz
+x,+y,+z
-x,-y,1/2+z
1/2-x,1/2+y,1/2+z
1/2+x,1/2-y,+z

loop_
_atom_site_label
_atom_site_fract_x
_atom_site_fract_y
_atom_site_fract_z
_atom_site_U_iso_or_equiv
_atom_site_occupancy
_atom_site_adp_type
Eu1 .34994(3) .36810(5) .34279 .0272(3) 1.00000 Uani
O1a .2712(7) .7206(9) .1689(4) .057(8) 1.00000 Uani
O2a .3370(10) .6512(15) .1238(5) .110(14) 1.00000 Uani
O3a .4520(7) -.0177(10) .4947(5) .056(9) 1.00000 Uani
O4a .5640(7) .0156(11) .4737(5) .071(10) 1.00000 Uani
N1a .2528(7) .2516(9) .3140(4) .032(7) 1.00000 Uani
N2a .2896(6) .4184(10) .2774(5) .034(8) 1.00000 Uani
N3a .1916(6) .4319(10) .2412(4) .036(8) 1.00000 Uani
N4a .3295(6) .2099(8) .3785(5) .031(7) 1.00000 Uani
N5a .3042(6) .0500(8) .3795(5) .032(7) 1.00000 Uani
C1a .2084(8) .2838(12) .2849(5) .035(9) 1.00000 Uani
C2a .1538(9) .2276(11) .2713(5) .043(9) 1.00000 Uani
C3a .1423(8) .1373(14) .2878(6) .049(10) 1.00000 Uani
C4a .1865(8) .1048(12) .3176(6) .042(10) 1.00000 Uani
C5a .2419(12) .1646(14) .3305(6) .045(12) 1.00000 Uani
C6a .2291(8) .3793(11) .2687(5) .030(8) 1.00000 Uani
C7a .2959(7) .4997(10) .2522(7) .035(8) 1.00000 Uani
C8a .3501(8) .5639(11) .2464(8) .042(10) 1.00000 Uani
C9a .3425(9) .6338(14) .2179(6) .045(10) 1.00000 Uani
C10a .2803(8) .6426(13) .1966(5) .042(9) 1.00000 Uani
C11a .2246(8) .5809(12) .2017(5) .042(10) 1.00000 Uani
C12a .2337(8) .5084(12) .2299(5) .033(9) 1.00000 Uani
C13a .2991(10) .7136(17) .1333(7) .059(14) 1.00000 Uani
C14a .2742(10) .7938(16) .1052(7) .057(13) 1.00000 Uani
C15a .2918(12) .793(3) .0670(7) .087(17) 1.00000 Uani
C16a .2699(14) .866(2) .0429(8) .094(18) 1.00000 Uani
C17a .2232(13) .932(2) .0514(8) .090(18) 1.00000 Uani
C18a .2006(15) .935(3) .0931(9) .09(2) 1.00000 Uani
C19a .2306(11) .859(3) .1192(6) .068(14) 1.00000 Uani
C20a .2913(7) .1394(12) .3616(5) .032(8) 1.00000 Uani
C21a .3667(7) .1641(11) .4092(5) .028(8) 1.00000 Uani
C22a .4113(8) .2061(11) .4383(5) .037(9) 1.00000 Uani
C23a .4400(7) .1405(12) .4659(5) .035(8) 1.00000 Uani
C24a .4255(9) .0429(13) .4646(6) .036(10) 1.00000 Uani
C25a .3812(9) .0029(12) .4367(6) .044(11) 1.00000 Uani
C26a .3518(8) .0657(12) .4102(5) .032(9) 1.00000 Uani
C27a .5254(11) -.0193(14) .4985(6) .054(13) 1.00000 Uani
C28a .5496(12) -.0632(12) .5356(6) .059(7) .75000 Uiso
C29a .6211(11) -.0646(16) .5429(7) .067(7) .75000 Uiso
C30a .6458(11) -.1042(18) .5783(8) .099(11) .75000 Uiso
C31a .5999(14) -.1415(16) .6061(7) .099(11) .75000 Uiso
C32a .5295(12) -.1411(18) .5990(7) .096(10) .75000 Uiso
C33a .5039(10) -.1017(15) .5634(7) .070(8) .75000 Uiso
C28a' .5248(7) -.099(2) .5361(6) .050(19) .25000 Uiso
C29a' .5869(10) -.0898(12) .5578(11) .036(14) .25000 Uiso
C30a' .5996(18) -.1490(17) .5912(14) .09(4) .25000 Uiso
C31a' .550(3) -.2180(10) .6029(10) .09(3) .25000 Uiso
C32a' .4878(19) -.228(3) .5811(9) .08(3) .25000 Uiso
C33a' .4752(14) -.169(4) .5478(8) .055(19) .25000 Uiso
C34a .1143(9) .4298(14) .2308(6) .055(11) 1.00000 Uani
C35a .1004(10) .3896(17) .1914(7) .073(14) 1.00000 Uani
C36a .2785(8) -.0460(12) .3680(6) .043(10) 1.00000 Uani
C37a .2191(11) -.0784(16) .3935(7) .060(14) 1.00000 Uani
Eu2 .45114(4) .64553(5) .38453(3) .0299(4) 1.00000 Uani
O1b .3511(7) 1.0602(9) .2409(5) .061(9) 1.00000 Uani
O2b .2478(9) .9991(14) .2261(7) .114(14) 1.00000 Uani
O3b .4908(7) .3406(9) .5779(4) .061(8) 1.00000 Uani
O4b .5361(8) .2080(10) .5501(4) .068(9) 1.00000 Uani
N1b .5476(7) .7581(9) .4149(4) .035(7) 1.00000 Uani
N2b .4692(6) .8056(9) .3491(5) .034(8) 1.00000 Uani
N3b .4981(6) .9634(9) .3529(4) .029(7) 1.00000 Uani
N4b .5123(8) .5892(11) .4492(5) .036(9) 1.00000 Uani
N5b .5939(8) .5973(12) .4980(5) .064(11) 1.00000 Uani
C1b .5619(6) .8444(11) .3973(4) .030(8) 1.00000 Uani
C2b .6229(8) .8935(12) .4033(5) .035(9) 1.00000 Uani
C3b .6698(7) .8554(13) .4313(6) .039(9) 1.00000 Uani
C4b .6545(9) .7740(11) .4517(5) .039(9) 1.00000 Uani
C5b .5926(8) .7267(11) .4422(5) .035(9) 1.00000 Uani
C6b .5092(7) .8726(12) .3672(5) .031(9) 1.00000 Uani
C7b .4322(8) .8587(14) .3199(5) .037(9) 1.00000 Uani
C8b .3858(8) .8244(11) .2912(5) .038(9) 1.00000 Uani
C9b .3566(8) .8889(12) .2647(5) .044(10) 1.00000 Uani
C10b .3735(9) .9890(13) .2687(6) .048(11) 1.00000 Uani
C11b .4195(9) 1.0237(11) .2966(6) .036(10) 1.00000 Uani
C12b .4485(9) .9538(12) .3230(6) .030(9) 1.00000 Uani
C13b .2928(12) 1.0632(17) .2218(7) .068(15) 1.00000 Uani
C14b .2836(11) 1.1496(17) .1962(6) .064(13) 1.00000 Uani
C15b .2325(14) 1.158(3) .1693(9) .09(2) 1.00000 Uani
C16b .2336(19) 1.253(4) .1464(8) .15(3) 1.00000 Uani
C17b .284(4) 1.325(3) .1543(12) .16(4) 1.00000 Uani
C18b .3238(16) 1.312(2) .1803(8) .090(18) 1.00000 Uani
C19b .3301(11) 1.2247(19) .2010(6) .070(15) 1.00000 Uani
C20b .5691(8) .6390(13) .4628(6) .046(10) 1.00000 Uani
C21b .5020(8) .5146(11) .4769(6) .037(9) 1.00000 Uani
C22b .4476(11) .4499(14) .4796(6) .043(12) 1.00000 Uani
C23b .4451(9) .3888(13) .5125(7) .047(11) 1.00000 Uani
C24b .4987(12) .3945(15) .5421(6) .051(12) 1.00000 Uani
C25b .5498(11) .4576(14) .5397(6) .063(12) 1.00000 Uani
C26b .5514(10) .5180(14) .5068(6) .053(12) 1.00000 Uani
C27b .5149(9) .2487(14) .5791(6) .049(11) 1.00000 Uani
C28b .5091(10) .2069(14) .6203(6) .054(12) 1.00000 Uani
C29b .5420(12) .1222(16) .6282(6) .071(14) 1.00000 Uani
C30b .5404(15) .0806(19) .6669(8) .076(17) 1.00000 Uani
C31b .5070(11) .130(3) .6966(7) .088(17) 1.00000 Uani
C32b .4720(11) .2170(19) .6892(7) .076(15) 1.00000 Uani
C33b .4734(10) .2556(15) .6515(6) .064(13) 1.00000 Uani
C34b .5236(7) 1.0571(11) .3684(5) .030(8) 1.00000 Uani
C35b .5757(8) 1.1051(11) .3409(7) .041(9) 1.00000 Uani
C36b .6415(12) .640(2) .5294(8) .060(7) .60000 Uiso
C37b .7133(13) .591(3) .5266(12) .088(13) .60000 Uiso
C36b' .6689(13) .594(4) .5109(14) .066(14) .40000 Uiso
C37b' .678(3) .655(6) .5490(18) .13(3) .40000 Uiso
N1c .4966(6) .3947(9) .3777(5) .034(8) 1.00000 Uani
O1c .4524(5) .4630(7) .3766(4) .037(7) 1.00000 Uani
O2c .4710(6) .3138(9) .3690(4) .044(7) 1.00000 Uani
O3c .5568(5) .4056(8) .3878(5) .053(7) 1.00000 Uani
N1d .3067(6) .6188(9) .3486(5) .034(8) 1.00000 Uani
O1d .3491(6) .5483(7) .3505(4) .037(7) 1.00000 Uani
O2d .3300(6) .7007(9) .3584(4) .044(8) 1.00000 Uani
O3d .2478(6) .6064(8) .3376(5) .056(8) 1.00000 Uani
N1e .2617(8) .4084(10) .4122(5) .040(9) 1.00000 Uani
O1e .3270(5) .4016(8) .4144(4) .038(7) 1.00000 Uani
O2e .2376(5) .3978(8) .3759(4) .038(7) 1.00000 Uani
O3e .2242(7) .4223(10) .4406(4) .055(8) 1.00000 Uani
N1f .4483(7) .3130(11) .2804(5) .039(9) 1.00000 Uani
O1f .4040(6) .2555(9) .2955(4) .041(7) 1.00000 Uani
O2f .4454(6) .4001(9) .2922(4) .041(8) 1.00000 Uani
O3f .4911(6) .2867(8) .2549(6) .062(8) 1.00000 Uani
N1g .3552(7) .7048(12) .4482(5) .047(10) 1.00000 Uani
O1g .3563(6) .6159(9) .4360(4) .044(7) 1.00000 Uani
O2g .3994(7) .7598(9) .4323(5) .056(8) 1.00000 Uani
O3g .3140(6) .7324(12) .4725(5) .081(11) 1.00000 Uani
N1h .5365(8) .6038(9) .3135(5) .040(9) 1.00000 Uani
O1h .5622(5) .6148(8) .3489(5) .046(7) 1.00000 Uani
O2h .4708(6) .6160(8) .3114(4) .040(7) 1.00000 Uani
O3h .5699(7) .5825(10) .2849(5) .065(9) 1.00000 Uani
N1i .0974(9) .6466(15) .2863(5) .069(11) 1.00000 Uani
C1i .1396(9) .7021(14) .2840(5) .047(10) 1.00000 Uani
C2i .1964(9) .7729(15) .2794(8) .067(14) 1.00000 Uani
N1j .326(3) -.003(5) .6027(14) .29(6) 1.00000 Uani
C1j .3362(19) .055(3) .5815(11) .13(3) 1.00000 Uani
C2j .3497(15) .131(3) .5560(10) .11(3) 1.00000 Uani
N1k .7161(12) .366(2) .4649(9) .13(2) 1.00000 Uani
C1k .6691(12) .3178(19) .4616(8) .080(16) 1.00000 Uani
C2k .6123(11) .2557(18) .4550(7) .073(15) 1.00000 Uani
O1w .4294(19) .615(3) .6230(12) .103(12) .50000 Uiso
H2a .12313 .25187 .24992 .04000 1.00000 Uiso
H3a .10327 .09730 .27866 .04000 1.00000 Uiso
H4a .17964 .04070 .32975 .04000 1.00000 Uiso
H8a .39277 .55884 .26239 .04000 1.00000 Uiso
H9a .38096 .67868 .21251 .04000 1.00000 Uiso
H11a .18140 .58795 .18622 .04000 1.00000 Uiso
H15a .31972 .73970 .05584 .04000 1.00000 Uiso
H16a .29178 .87094 .01629 .04000 1.00000 Uiso
H17a .20448 .97583 .03105 .04000 1.00000 Uiso
H18a .16865 .98389 .10325 .04000 1.00000 Uiso
H19a .21769 .85812 .14778 .04000 1.00000 Uiso
H22a .42096 .27567 .43922 .04000 1.00000 Uiso
H23a .47131 .16478 .48689 .04000 1.00000 Uiso
H25a .37142 -.06642 .43602 .04000 1.00000 Uiso
H29a .65332 -.03731 .52303 .04000 .75000 Uiso
H30a .69597 -.10546 .58370 .04000 .75000 Uiso
H31a .61768 -.16892 .63136 .04000 .75000 Uiso
H32a .49725 -.16860 .61890 .04000 .75000 Uiso
H33a .45378 -.10118 .55801 .04000 .75000 Uiso
H29a' .62075 -.04103 .54954 .04000 .25000 Uiso
H30a' .64308 -.14170 .60652 .04000 .25000 Uiso
H31a' .55910 -.25951 .62629 .04000 .25000 Uiso
H32a' .45298 -.27574 .58928 .04000 .25000 Uiso
H33a' .43131 -.17597 .53276 .04000 .25000 Uiso
H341a .09001 .39066 .25107 .04000 1.00000 Uiso
H342a .09636 .49617 .23157 .04000 1.00000 Uiso
H351a .12429 .42891 .17123 .04000 1.00000 Uiso
H352a .11794 .32340 .19073 .04000 1.00000 Uiso
H353a .05045 .38845 .18482 .04000 1.00000 Uiso
H361a .26357 -.04388 .33980 .04000 1.00000 Uiso
H362a .31670 -.09269 .37090 .04000 1.00000 Uiso
H371a .23420 -.08050 .42167 .04000 1.00000 Uiso
H372a .18107 -.03169 .39057 .04000 1.00000 Uiso
H373a .20198 -.14254 .38575 .04000 1.00000 Uiso
H2b .63337 .95328 .38857 .04000 1.00000 Uiso
H3b .71417 .88796 .43613 .04000 1.00000 Uiso
H4b .68568 .74918 .47255 .04000 1.00000 Uiso
H8b .37426 .75546 .28992 .04000 1.00000 Uiso
H9b .32476 .86658 .24351 .04000 1.00000 Uiso
H11b .43153 1.09244 .29822 .04000 1.00000 Uiso
H15b .19836 1.10637 .16459 .04000 1.00000 Uiso
H16b .19728 1.26170 .12562 .04000 1.00000 Uiso
H17b .28165 1.38354 .13768 .04000 1.00000 Uiso
H18b .35473 1.36618 .18725 .04000 1.00000 Uiso
H19b .36917 1.21632 .21969 .04000 1.00000 Uiso
H22b .41166 .44712 .45866 .04000 1.00000 Uiso
H23b .40702 .34258 .51546 .04000 1.00000 Uiso
H25b .58529 .46175 .56079 .04000 1.00000 Uiso
H29b .56717 .08938 .60665 .04000 1.00000 Uiso
H30b .56214 .01778 .67216 .04000 1.00000 Uiso
H31b .50719 .10482 .72398 .04000 1.00000 Uiso
H32b .44717 .25031 .71106 .04000 1.00000 Uiso
H33b .44951 .31674 .64575 .04000 1.00000 Uiso
H341b .48390 1.10060 .37185 .04000 1.00000 Uiso
H342b .54581 1.04599 .39471 .04000 1.00000 Uiso
H351b .61565 1.06151 .33752 .04000 1.00000 Uiso
H352b .55374 1.11612 .31466 .04000 1.00000 Uiso
H353b .59285 1.16711 .35122 .04000 1.00000 Uiso
H361b .64732 .70963 .52425 .04000 .60000 Uiso
H362b .62287 .62965 .55614 .04000 .60000 Uiso
H371b .70866 .52119 .53090 .04000 .60000 Uiso
H372b .73311 .60117 .49901 .04000 .60000 Uiso
H373b .74513 .61852 .54627 .04000 .60000 Uiso
H361b' .68237 .52481 .51544 .04000 .40000 Uiso
H362b' .69856 .61756 .48813 .04000 .40000 Uiso
H371b' .66825 .72023 .54280 .04000 .40000 Uiso
H372b' .65206 .62748 .57011 .04000 .40000 Uiso
H373b' .73011 .64956 .55605 .04000 .40000 Uiso
H21i .23873 .73991 .27008 .04000 1.00000 Uiso
H22i .18277 .82197 .25918 .04000 1.00000 Uiso
H23i .20532 .80488 .30515 .04000 1.00000 Uiso
H21j .33799 .19174 .56925 .04000 1.00000 Uiso
H22j .39859 .12977 .54829 .04000 1.00000 Uiso
H23j .32038 .12387 .53127 .04000 1.00000 Uiso
H21k .58341 .28312 .43365 .04000 1.00000 Uiso
H22k .62995 .19274 .44640 .04000 1.00000 Uiso
H23k .58585 .24928 .47955 .04000 1.00000 Uiso

loop_
_atom_site_aniso_label
_atom_site_aniso_U_11
_atom_site_aniso_U_22
_atom_site_aniso_U_33
_atom_site_aniso_U_12
_atom_site_aniso_U_13
_atom_site_aniso_U_23
Eu1 .0265(3) .0209(3) .0341(4) -.0010(3) -.0018(4) .0007(5)
O1a .081(9) .048(8) .041(8) -.002(6) -.003(7) .007(6)
O2a .145(16) .114(16) .072(10) .078(14) .025(11) .024(11)
O3a .053(8) .054(9) .061(10) .010(7) .001(8) .025(7)
O4a .056(9) .070(10) .089(12) .020(7) -.004(8) .005(9)
N1a .036(7) .026(8) .035(8) .003(6) .011(6) -.002(6)
N2a .025(6) .024(8) .054(9) -.001(5) .001(6) .001(7)
N3a .034(6) .037(8) .037(10) .003(6) -.005(6) .004(6)
N4a .027(6) .020(7) .045(9) -.000(5) -.003(6) -.000(7)
N5a .036(7) .024(7) .038(8) -.004(5) -.001(7) .005(7)
C1a .035(9) .040(10) .030(9) .004(7) -.001(7) .002(8)
C2a .041(9) .038(10) .051(10) -.008(8) -.027(9) .005(8)
C3a .028(8) .056(11) .064(11) -.011(9) -.015(8) .008(11)
C4a .040(9) .029(10) .056(11) -.022(7) -.006(8) .002(8)
C5a .063(12) .036(13) .035(12) .009(9) -.017(9) -.016(8)
C6a .035(8) .023(9) .033(8) .001(6) .002(6) -.000(7)
C7a .043(7) .033(8) .029(8) -.004(6) .008(11) -.004(11)
C8a .050(9) .030(8) .048(12) -.005(7) -.014(11) .009(11)
C9a .051(9) .035(10) .049(10) -.009(9) .001(8) .009(9)
C10a .059(9) .035(9) .033(8) .000(9) -.003(7) .006(9)
C11a .039(8) .042(10) .044(10) .000(7) -.013(7) .007(8)
C12a .035(9) .035(10) .030(8) .001(7) .005(7) -.002(7)
C13a .046(11) .067(16) .065(15) -.000(10) .004(11) -.005(11)
C14a .040(10) .072(15) .058(14) -.002(9) .006(9) .007(11)
C15a .081(15) .12(3) .056(14) .014(14) -.002(13) .011(14)
C16a .115(19) .082(19) .084(17) .041(16) .015(14) .043(16)
C17a .098(18) .084(19) .088(19) .002(14) -.020(14) .040(15)
C18a .10(2) .10(3) .078(19) -.002(16) .005(15) -.005(16)
C19a .069(12) .095(19) .039(10) -.022(14) -.009(9) .021(13)
C20a .044(8) .016(8) .035(8) .000(7) .012(7) .002(7)
C21a .024(7) .028(9) .034(9) -.003(6) -.003(7) -.003(7)
C22a .045(9) .032(9) .035(9) -.001(7) -.008(7) .004(7)
C23a .034(7) .039(10) .033(8) .002(8) -.001(6) .008(8)
C24a .028(8) .043(12) .036(10) .007(8) -.001(7) .017(8)
C25a .038(9) .023(10) .071(14) -.007(7) .013(9) .010(9)
C26a .035(8) .029(10) .033(9) .001(7) .005(8) .002(7)
C27a .070(14) .051(14) .041(11) .032(10) -.017(11) -.004(10)
C34a .053(10) .053(13) .058(11) .011(9) -.005(9) .005(9)
C35a .052(10) .095(19) .072(14) -.000(10) -.022(10) .004(12)
C36a .043(9) .031(10) .055(11) -.012(7) -.007(8) -.004(8)
C37a .059(11) .054(14) .067(17) -.028(9) -.011(11) .010(12)
Eu2 .0279(3) .0202(4) .0415(4) -.0015(4) -.0047(4) .0011(5)
O1b .072(8) .044(8) .068(12) .000(6) -.036(8) .011(7)
O2b .072(10) .096(14) .18(2) -.009(10) -.035(11) .016(12)
O3b .092(9) .039(9) .050(8) .004(7) .003(7) .013(6)
O4b .106(11) .054(9) .043(8) .009(8) -.004(8) .009(7)
N1b .037(7) .031(8) .037(7) .002(6) -.010(7) .008(6)
N2b .039(7) .023(7) .040(9) -.006(5) -.006(7) -.003(7)
N3b .034(6) .020(7) .034(9) -.003(5) -.004(6) -.002(5)
N4b .034(8) .028(9) .045(10) -.005(6) .001(7) -.008(7)
N5b .059(10) .063(11) .069(11) -.031(8) -.039(9) .033(9)
C1b .018(7) .029(9) .042(9) .004(6) .006(6) .001(7)
C2b .033(8) .028(10) .044(10) -.002(6) -.006(7) .006(7)
C3b .029(7) .031(10) .056(10) -.013(7) .001(7) -.007(9)
C4b .043(9) .030(9) .043(9) -.009(8) .005(9) .003(7)
C5b .035(8) .027(10) .044(10) .003(7) .007(8) .000(7)
C6b .026(7) .029(10) .039(8) -.006(7) .003(6) -.005(7)
C7b .037(8) .040(11) .035(9) .005(8) .000(7) .007(9)
C8b .038(8) .031(10) .044(10) -.005(7) .000(8) .003(7)
C9b .045(8) .038(10) .048(10) -.009(7) -.011(7) -.001(7)
C10b .058(11) .035(11) .051(11) .000(8) -.002(9) .014(8)
C11b .048(10) .016(9) .044(11) -.003(7) -.004(8) -.005(7)
C12b .031(8) .023(9) .037(10) -.004(7) .007(8) .001(7)
C13b .069(14) .064(16) .072(15) .003(11) -.006(12) .007(12)
C14b .077(13) .063(15) .051(11) .025(12) .014(10) -.001(11)
C15b .077(16) .10(3) .090(19) .024(16) -.011(14) -.006(17)
C16b .15(3) .25(5) .060(17) .18(4) -.013(18) -.00(3)
C17b .36(8) .054(19) .07(3) .07(3) .08(4) .012(17)
C18b .15(3) .082(19) .044(13) .006(16) .030(15) -.002(14)
C19b .074(14) .097(19) .040(11) .026(13) -.008(10) .002(12)
C20b .036(8) .027(10) .077(13) -.007(8) -.012(9) -.003(10)
C21b .036(9) .018(9) .057(11) -.007(7) -.001(8) -.003(8)
C22b .061(12) .035(12) .033(11) -.002(9) -.006(9) .008(9)
C23b .053(11) .033(11) .054(13) -.000(8) -.005(10) .001(9)
C24b .072(13) .044(13) .038(11) .007(10) -.002(10) .017(9)
C25b .070(12) .053(13) .068(13) -.002(11) -.033(11) .019(10)
C26b .048(10) .056(13) .057(12) -.000(10) -.015(10) .027(10)
C27b .061(11) .044(12) .041(11) -.012(9) -.006(9) .008(9)
C28b .063(11) .050(13) .051(12) -.013(9) -.009(10) .019(10)
C29b .092(15) .065(16) .056(12) .004(13) .003(12) .014(10)
C30b .108(19) .070(19) .052(15) .011(15) -.015(15) .018(13)
C31b .068(13) .13(3) .061(14) -.051(16) -.029(11) .050(17)
C32b .071(14) .099(19) .057(13) .000(12) .007(11) .023(13)
C33b .073(13) .065(14) .055(13) -.004(11) -.006(10) .024(11)
C34b .031(7) .023(9) .035(8) -.001(6) -.001(6) -.005(7)
C35b .044(8) .039(10) .041(9) -.011(6) -.001(9) .014(9)
N1c .029(6) .025(7) .049(10) -.001(5) -.019(7) -.007(7)
O1c .034(5) .025(6) .051(9) .006(5) .001(6) .010(6)
O2c .049(7) .028(7) .055(8) .005(5) .001(6) -.000(6)
O3c .028(6) .044(6) .086(9) .001(5) -.014(7) -.003(8)
N1d .023(6) .042(9) .038(8) -.008(6) -.007(6) .016(7)
O1d .033(5) .033(6) .044(9) .007(5) -.003(6) .001(6)
O2d .047(8) .025(7) .061(9) -.005(5) -.010(6) -.001(6)
O3d .039(6) .044(7) .085(10) .002(5) -.021(8) .002(7)
N1e .045(9) .026(9) .048(10) -.001(7) .001(8) .006(7)
O1e .032(6) .034(7) .048(7) .004(5) .002(5) -.001(5)
O2e .026(6) .037(7) .051(8) .003(5) -.004(6) .002(6)
O3e .065(8) .051(9) .049(8) .013(7) .031(7) .005(7)
N1f .036(8) .039(10) .042(9) .003(7) -.001(7) -.002(7)
O1f .038(6) .031(7) .053(7) -.007(5) .004(6) -.011(6)
O2f .034(6) .035(8) .054(9) .001(5) .000(6) .007(6)
O3f .056(6) .067(8) .062(9) -.002(6) .025(9) -.024(9)
N1g .032(8) .053(11) .055(11) .012(8) -.008(8) -.024(9)
O1g .037(6) .041(8) .053(8) .002(5) .005(6) -.010(7)
O2g .047(7) .035(8) .084(9) -.003(6) .005(8) -.015(7)
O3g .035(7) .113(13) .095(12) -.001(8) .020(8) -.055(10)
N1h .051(10) .019(8) .048(10) -.005(6) .017(8) -.004(6)
O1h .036(6) .041(7) .060(9) .003(5) -.001(6) .011(6)
O2h .035(6) .032(7) .054(8) -.011(5) .001(5) -.010(5)
O3h .068(9) .052(9) .076(10) -.009(7) .043(8) -.011(8)
N1i .061(10) .072(13) .073(11) -.012(10) -.004(8) .013(11)
C1i .037(9) .055(12) .048(10) .009(9) .001(8) .002(9)
C2i .041(10) .063(15) .096(17) .007(9) .002(10) -.004(12)
N1j .22(4) .39(7) .26(5) -.09(5) .01(4) .24(6)
C1j .15(3) .15(4) .10(3) -.04(3) .04(3) .04(3)
C2j .089(17) .13(3) .12(3) .02(3) .002(17) -.03(3)
N1k .082(14) .100(19) .21(3) -.021(15) .044(16) -.01(2)
C1k .063(14) .082(17) .095(17) -.004(12) .032(12) .015(14)
C2k .064(13) .084(16) .070(15) .008(12) .002(11) .005(12)

loop_
_geom_bond_atom_site_label_1
_geom_bond_atom_site_label_2
_geom_bond_site_symmetry_1
_geom_bond_site_symmetry_2
_geom_bond_distance
Eu1 Eu2 . . 4.5186(10)
Eu1 N1a . . 2.645(13)
Eu1 N2a . . 2.553(14)
Eu1 N4a . . 2.518(12)
Eu1 O1c . . 2.618(10)
Eu1 O2c . . 2.596(11)
Eu1 O1d . . 2.505(10)
Eu1 O1e . . 2.457(11)
Eu1 O2e . . 2.457(10)
Eu1 O1f . . 2.442(12)
Eu1 O2f . . 2.524(12)
O1a C10a . . 1.43(2)
O1a C13a . . 1.30(3)
O2a C13a . . 1.17(3)
O3a C24a . . 1.40(3)
O3a C27a . . 1.42(3)
O4a C27a . . 1.21(3)
N1a C1a . . 1.36(2)
N1a C5a . . 1.34(3)
N2a C6a . . 1.314(18)
N2a C7a . . 1.41(3)
N3a C6a . . 1.371(19)
N3a C12a . . 1.38(2)
N3a C34a . . 1.53(3)
N4a C20a . . 1.343(19)
N4a C21a . . 1.395(19)
N5a C20a . . 1.39(2)
N5a C26a . . 1.39(3)
N5a C36a . . 1.47(2)
N5b C36b' . . 1.51(3)
C1a C2a . . 1.38(3)
C1a C6a . . 1.48(3)
C2a C3a . . 1.38(3)
C3a C4a . . 1.38(3)
C4a C5a . . 1.41(3)
C5a C20a . . 1.44(3)
C7a C8a . . 1.38(2)
C7a C12a . . 1.41(3)
C8a C9a . . 1.36(3)
C9a C10a . . 1.39(3)
C10a C11a . . 1.38(3)
C11a C12a . . 1.38(3)
C13a C14a . . 1.52(4)
C14a C15a . . 1.31(4)
C14a C19a . . 1.32(4)
C15a C16a . . 1.36(4)
C16a C17a . . 1.31(4)
C17a C18a . . 1.45(4)
C18a C19a . . 1.48(4)
C21a C22a . . 1.42(3)
C21a C26a . . 1.39(3)
C22a C23a . . 1.40(3)
C23a C24a . . 1.38(3)
C24a C25a . . 1.37(3)
C25a C26a . . 1.36(3)
C27a C28a . . 1.45(3)
C28a C29a . . 1.40(3)
C28a C33a . . 1.38(3)
C29a C30a . . 1.38(4)
C30a C31a . . 1.38(4)
C31a C32a . . 1.37(4)
C32a C33a . . 1.39(4)
C27a C28a' . . 1.67(3)
C28a' C29a' . . 1.40(3)
C28a' C33a' . . 1.40(5)
C29a' C30a' . . 1.40(5)
C30a' C31a' . . 1.40(5)
C31a' C32a' . . 1.41(5)
C32a' C33a' . . 1.39(5)
C34a C35a . . 1.44(3)
C36a C37a . . 1.49(3)
C36b' C37b' . . 1.53(8)
Eu2 N1b . . 2.622(12)
Eu2 N2b . . 2.529(13)
Eu2 N4b . . 2.566(16)
Eu2 O1c . . 2.538(10)
Eu2 O1d . . 2.632(11)
Eu2 O2d . . 2.599(12)
Eu2 O1g . . 2.529(11)
Eu2 O2g . . 2.447(13)
Eu2 O1h . . 2.476(11)
Eu2 O2h . . 2.487(11)
O1b C10b . . 1.41(3)
O1b C13b . . 1.29(3)
O2b C13b . . 1.25(3)
O3b C24b . . 1.41(3)
O3b C27b . . 1.35(3)
O4b C27b . . 1.19(3)
N1b C1b . . 1.356(19)
N1b C5b . . 1.33(2)
N2b C6b . . 1.345(19)
N2b C7b . . 1.41(3)
N3b C6b . . 1.36(2)
N3b C12b . . 1.38(2)
N3b C34b . . 1.479(18)
N4b C20b . . 1.37(3)
N4b C21b . . 1.40(3)
N5b C20b . . 1.38(3)
N5b C26b . . 1.40(3)
N5b C36b . . 1.51(3)
C1b C2b . . 1.37(2)
C1b C6b . . 1.475(19)
C2b C3b . . 1.40(3)
C3b C4b . . 1.34(3)
C4b C5b . . 1.39(3)
C5b C20b . . 1.46(3)
C7b C8b . . 1.39(3)
C7b C12b . . 1.36(3)
C8b C9b . . 1.37(3)
C9b C10b . . 1.43(3)
C10b C11b . . 1.37(3)
C11b C12b . . 1.42(3)
C13b C14b . . 1.47(4)
C14b C15b . . 1.33(4)
C14b C19b . . 1.38(4)
C15b C16b . . 1.52(6)
C16b C17b . . 1.41(7)
C17b C18b . . 1.16(6)
C18b C19b . . 1.40(4)
C21b C22b . . 1.38(3)
C21b C26b . . 1.37(3)
C22b C23b . . 1.38(3)
C23b C24b . . 1.43(3)
C24b C25b . . 1.32(3)
C25b C26b . . 1.38(3)
C27b C28b . . 1.49(3)
C28b C29b . . 1.36(3)
C28b C33b . . 1.41(3)
C29b C30b . . 1.40(4)
C30b C31b . . 1.36(4)
C31b C32b . . 1.39(4)
C32b C33b . . 1.36(3)
C34b C35b . . 1.51(3)
C36b C37b . . 1.54(4)
N1c O1c . . 1.272(15)
N1c O2c . . 1.255(17)
N1c O3c . . 1.216(15)
N1d O1d . . 1.271(15)
N1d O2d . . 1.260(18)
N1d O3d . . 1.203(15)
N1e O1e . . 1.262(18)
N1e O2e . . 1.296(19)
N1e O3e . . 1.20(2)
N1f O1f . . 1.267(18)
N1f O2f . . 1.27(2)
N1f O3f . . 1.23(2)
N1g O1g . . 1.29(2)
N1g O2g . . 1.26(2)
N1g O3g . . 1.19(3)
N1h O1h . . 1.28(2)
N1h O2h . . 1.276(18)
N1h O3h . . 1.18(2)
N1i C1i . . 1.12(3)
C1i C2i . . 1.47(3)
N1j C1j . . 1.08(7)
C1j C2j . . 1.37(6)
N1k C1k . . 1.13(4)
C1k C2k . . 1.41(4)
